data_2210400
loop_
_publ_author_name
'Bobev, Svilen'
'Fritsch, Veronika'

_publ_section_title
;
 On the stoichiometry breadth of YbIn~1{-~<i>x</i>}Rh~<i>x~</i>Cu~4~
 [<i>x</i> = 0.19(3)]
;
_journal_coeditor_code WM2024
_journal_issue 9
_journal_name_full 'Acta Crystallographica Section E'
_journal_page_first i182
_journal_page_last i183
_journal_paper_doi 10.1107/S1600536806029941
_journal_volume 62
_journal_year 2006
_chemical_formula_iupac 'Yb In0.81 Rh0.19 Cu4'
_chemical_formula_structural 'Yb (In0.81 Rh0.19) Cu4'
_chemical_formula_sum 'Cu4 In0.81 Rh0.19 Yb'
_chemical_formula_weight 539.73
_chemical_name_systematic
;
Ytterbium indium rhodium tetracopper
;
_space_group_IT_number 216
_symmetry_cell_setting cubic
_symmetry_space_group_name_Hall 'F -4 2 3'
_symmetry_space_group_name_H-M 'F -4 3 m'
_atom_sites_solution_primary direct
_atom_sites_solution_secondary difmap
_audit_creation_method SHELXL-97
_cell_angle_alpha 90.00
_cell_angle_beta 90.00
_cell_angle_gamma 90.00
_cell_formula_units_Z 4
_cell_length_a 7.1469(2)
_cell_length_b 7.1469(2)
_cell_length_c 7.1469(2)
_cell_measurement_reflns_used 1381
_cell_measurement_temperature 100(2)
_cell_measurement_theta_max 33
_cell_measurement_theta_min 5
_cell_volume 365.051(18)
_computing_cell_refinement 'SAINT (Bruker, 2002)'
_computing_data_collection 'SMART (Bruker, 2002)'
_computing_data_reduction SAINT
_computing_molecular_graphics 'XP in SHELXTL'
_computing_publication_material SHELXTL
_computing_structure_refinement 'SHELXTL (Sheldrick, 2001)'
_computing_structure_solution 'SHELXTL (Sheldrick, 2001)'
_diffrn_ambient_temperature 100(2)
_diffrn_detector_area_resol_mean 8.3
_diffrn_measured_fraction_theta_full 1.000
_diffrn_measured_fraction_theta_max 1.000
_diffrn_measurement_device_type 'Bruker SMART APEX'
_diffrn_measurement_method \w
_diffrn_radiation_monochromator graphite
_diffrn_radiation_source 'fine-focus sealed tube'
_diffrn_radiation_type MoK\a
_diffrn_radiation_wavelength 0.71073
_diffrn_reflns_av_R_equivalents 0.0537
_diffrn_reflns_av_sigmaI/netI 0.0219
_diffrn_reflns_limit_h_max 10
_diffrn_reflns_limit_h_min -10
_diffrn_reflns_limit_k_max 10
_diffrn_reflns_limit_k_min -10
_diffrn_reflns_limit_l_max 10
_diffrn_reflns_limit_l_min -10
_diffrn_reflns_number 1381
_diffrn_reflns_theta_full 33.00
_diffrn_reflns_theta_max 33.00
_diffrn_reflns_theta_min 4.94
_diffrn_standards_number 0
_exptl_absorpt_coefficient_mu 53.838
_exptl_absorpt_correction_T_max 0.115
_exptl_absorpt_correction_T_min 0.040
_exptl_absorpt_correction_type multi-scan
_exptl_absorpt_process_details '(SADABS; Sheldrick, 2003)'
_exptl_crystal_colour grey
_exptl_crystal_density_diffrn 9.820
_exptl_crystal_density_method 'not measured'
_exptl_crystal_description 'irregular fragment'
_exptl_crystal_F_000 937
_exptl_crystal_size_max 0.06
_exptl_crystal_size_mid 0.05
_exptl_crystal_size_min 0.04
_refine_diff_density_max 1.091
_refine_diff_density_min -0.925
_refine_ls_abs_structure_details 'Flack (1983), 40 Friedel pairs'
_refine_ls_abs_structure_Flack 0.04(3)
_refine_ls_extinction_coef 0.0118(7)
_refine_ls_extinction_expression Fc^*^=kFc[1+0.001xFc^2^\l^3^/sin(2\q)]^-1/4^
_refine_ls_extinction_method SHELXTL
_refine_ls_goodness_of_fit_ref 1.208
_refine_ls_matrix_type full
_refine_ls_number_parameters 9
_refine_ls_number_reflns 96
_refine_ls_number_restraints 0
_refine_ls_restrained_S_all 1.208
_refine_ls_R_factor_all 0.0144
_refine_ls_R_factor_gt 0.0144
_refine_ls_shift/su_max 0.000
_refine_ls_shift/su_mean 0.000
_refine_ls_structure_factor_coef Fsqd
_refine_ls_weighting_details 'w=1/[\s^2^(Fo^2^)+(0.0202P)^2^] where P=(Fo^2^+2Fc^2^)/3'
_refine_ls_weighting_scheme calc
_refine_ls_wR_factor_gt 0.0358
_refine_ls_wR_factor_ref 0.0358
_reflns_number_gt 96
_reflns_number_total 96
_reflns_threshold_expression I>2\s(I)
_cod_data_source_file wm2024.cif
_cod_data_source_block I
_cod_database_code 2210400
_cod_database_fobs_code 2210400

loop_
_symmetry_equiv_pos_as_xyz
'x, y, z'
'-x, -y, z'
'-x, y, -z'
'x, -y, -z'
'z, x, y'
'z, -x, -y'
'-z, -x, y'
'-z, x, -y'
'y, z, x'
'-y, z, -x'
'y, -z, -x'
'-y, -z, x'
'y, x, z'
'-y, -x, z'
'y, -x, -z'
'-y, x, -z'
'x, z, y'
'-x, z, -y'
'-x, -z, y'
'x, -z, -y'
'z, y, x'
'z, -y, -x'
'-z, y, -x'
'-z, -y, x'
'x, y+1/2, z+1/2'
'-x, -y+1/2, z+1/2'
'-x, y+1/2, -z+1/2'
'x, -y+1/2, -z+1/2'
'z, x+1/2, y+1/2'
'z, -x+1/2, -y+1/2'
'-z, -x+1/2, y+1/2'
'-z, x+1/2, -y+1/2'
'y, z+1/2, x+1/2'
'-y, z+1/2, -x+1/2'
'y, -z+1/2, -x+1/2'
'-y, -z+1/2, x+1/2'
'y, x+1/2, z+1/2'
'-y, -x+1/2, z+1/2'
'y, -x+1/2, -z+1/2'
'-y, x+1/2, -z+1/2'
'x, z+1/2, y+1/2'
'-x, z+1/2, -y+1/2'
'-x, -z+1/2, y+1/2'
'x, -z+1/2, -y+1/2'
'z, y+1/2, x+1/2'
'z, -y+1/2, -x+1/2'
'-z, y+1/2, -x+1/2'
'-z, -y+1/2, x+1/2'
'x+1/2, y, z+1/2'
'-x+1/2, -y, z+1/2'
'-x+1/2, y, -z+1/2'
'x+1/2, -y, -z+1/2'
'z+1/2, x, y+1/2'
'z+1/2, -x, -y+1/2'
'-z+1/2, -x, y+1/2'
'-z+1/2, x, -y+1/2'
'y+1/2, z, x+1/2'
'-y+1/2, z, -x+1/2'
'y+1/2, -z, -x+1/2'
'-y+1/2, -z, x+1/2'
'y+1/2, x, z+1/2'
'-y+1/2, -x, z+1/2'
'y+1/2, -x, -z+1/2'
'-y+1/2, x, -z+1/2'
'x+1/2, z, y+1/2'
'-x+1/2, z, -y+1/2'
'-x+1/2, -z, y+1/2'
'x+1/2, -z, -y+1/2'
'z+1/2, y, x+1/2'
'z+1/2, -y, -x+1/2'
'-z+1/2, y, -x+1/2'
'-z+1/2, -y, x+1/2'
'x+1/2, y+1/2, z'
'-x+1/2, -y+1/2, z'
'-x+1/2, y+1/2, -z'
'x+1/2, -y+1/2, -z'
'z+1/2, x+1/2, y'
'z+1/2, -x+1/2, -y'
'-z+1/2, -x+1/2, y'
'-z+1/2, x+1/2, -y'
'y+1/2, z+1/2, x'
'-y+1/2, z+1/2, -x'
'y+1/2, -z+1/2, -x'
'-y+1/2, -z+1/2, x'
'y+1/2, x+1/2, z'
'-y+1/2, -x+1/2, z'
'y+1/2, -x+1/2, -z'
'-y+1/2, x+1/2, -z'
'x+1/2, z+1/2, y'
'-x+1/2, z+1/2, -y'
'-x+1/2, -z+1/2, y'
'x+1/2, -z+1/2, -y'
'z+1/2, y+1/2, x'
'z+1/2, -y+1/2, -x'
'-z+1/2, y+1/2, -x'
'-z+1/2, -y+1/2, x'

loop_
_atom_site_type_symbol
_atom_site_label
_atom_site_fract_x
_atom_site_fract_y
_atom_site_fract_z
_atom_site_U_iso_or_equiv
_atom_site_adp_type
_atom_site_calc_flag
_atom_site_refinement_flags
_atom_site_occupancy
Yb Yb 0.0000 0.0000 0.0000 0.0052(2) Uani d S 1
In In 0.2500 0.2500 0.2500 0.0043(3) Uani d SP 0.81(3)
Rh Rh 0.2500 0.2500 0.2500 0.0043(3) Uani d SP 0.19(3)
Cu Cu 0.62465(5) 0.62465(5) 0.62465(5) 0.0038(2) Uani d S 1

loop_
_atom_site_aniso_label
_atom_site_aniso_U_11
_atom_site_aniso_U_22
_atom_site_aniso_U_33
_atom_site_aniso_U_12
_atom_site_aniso_U_13
_atom_site_aniso_U_23
Yb 0.0052(2) 0.0052(2) 0.0052(2) 0.000 0.000 0.000
In 0.0043(3) 0.0043(3) 0.0043(3) 0.000 0.000 0.000
Rh 0.0043(3) 0.0043(3) 0.0043(3) 0.000 0.000 0.000
Cu 0.0038(2) 0.0038(2) 0.0038(2) -0.00031(14) -0.00031(14) -0.00031(14)

loop_
_atom_type_symbol
_atom_type_description
_atom_type_scat_dispersion_real
_atom_type_scat_dispersion_imag
_atom_type_scat_source
Cu Cu 0.3201 1.2651 'International Tables Vol C Tables 4.2.6.8 and 6.1.1.4'
In In -0.7276 1.3100 'International Tables Vol C Tables 4.2.6.8 and 6.1.1.4'
Yb Yb -0.3850 5.5486 'International Tables Vol C Tables 4.2.6.8 and 6.1.1.4'
Rh Rh -1.1178 0.9187 'International Tables Vol C Tables 4.2.6.8 and 6.1.1.4'

loop_
_geom_angle_atom_site_label_1
_geom_angle_atom_site_label_2
_geom_angle_atom_site_label_3
_geom_angle_site_symmetry_1
_geom_angle_site_symmetry_3
_geom_angle
Cu Yb Cu 28_455 51_545 50.617(19)
Cu Yb Cu 28_455 74_554 50.617(19)
Cu Yb Cu 51_545 74_554 50.617(19)
Cu Yb Cu 28_455 76_456 116.988(7)
Cu Yb Cu 51_545 76_456 95.184(4)
Cu Yb Cu 74_554 76_456 145.014(15)
Cu Yb Cu 28_455 52_465 116.988(7)
Cu Yb Cu 51_545 52_465 145.014(15)
Cu Yb Cu 74_554 52_465 95.184(4)
Cu Yb Cu 76_456 52_465 116.988(7)
Cu Yb Cu 28_455 75_546 95.184(4)
Cu Yb Cu 51_545 75_546 116.988(7)
Cu Yb Cu 74_554 75_546 145.014(15)
Cu Yb Cu 76_456 75_546 50.31(2)
Cu Yb Cu 52_465 75_546 95.184(4)
Cu Yb Cu 28_455 27_645 145.014(15)
Cu Yb Cu 51_545 27_645 116.988(7)
Cu Yb Cu 74_554 27_645 95.184(4)
Cu Yb Cu 76_456 27_645 95.184(4)
Cu Yb Cu 52_465 27_645 50.617(19)
Cu Yb Cu 75_546 27_645 116.988(7)
Cu Yb Cu 28_455 50_564 95.184(4)
Cu Yb Cu 51_545 50_564 145.014(15)
Cu Yb Cu 74_554 50_564 116.988(7)
Cu Yb Cu 76_456 50_564 95.184(4)
Cu Yb Cu 52_465 50_564 50.31(2)
Cu Yb Cu 75_546 50_564 50.617(19)
Cu Yb Cu 27_645 50_564 95.184(4)
Cu Yb Cu 28_455 26_654 145.014(15)
Cu Yb Cu 51_545 26_654 95.184(4)
Cu Yb Cu 74_554 26_654 116.988(7)
Cu Yb Cu 76_456 26_654 50.617(19)
Cu Yb Cu 52_465 26_654 95.184(4)
Cu Yb Cu 75_546 26_654 95.184(4)
Cu Yb Cu 27_645 26_654 50.31(2)
Cu Yb Cu 50_564 26_654 116.988(7)
Cu Yb Cu 28_455 25_444 50.31(2)
Cu Yb Cu 51_545 25_444 95.184(4)
Cu Yb Cu 74_554 25_444 95.184(4)
Cu Yb Cu 76_456 25_444 95.184(4)
Cu Yb Cu 52_465 25_444 95.184(4)
Cu Yb Cu 75_546 25_444 50.617(19)
Cu Yb Cu 27_645 25_444 145.014(15)
Cu Yb Cu 50_564 25_444 50.617(19)
Cu Yb Cu 26_654 25_444 145.014(15)
Cu Yb Cu 28_455 49_444 95.184(4)
Cu Yb Cu 51_545 49_444 50.31(2)
Cu Yb Cu 74_554 49_444 95.184(4)
Cu Yb Cu 76_456 49_444 50.617(19)
Cu Yb Cu 52_465 49_444 145.014(15)
Cu Yb Cu 75_546 49_444 95.184(4)
Cu Yb Cu 27_645 49_444 95.184(4)
Cu Yb Cu 50_564 49_444 145.014(15)
Cu Yb Cu 26_654 49_444 50.617(19)
Cu Yb Cu 25_444 49_444 116.988(7)
Cu Yb Cu 28_455 73_444 95.184(4)
Cu Yb Cu 51_545 73_444 95.184(4)
Cu Yb Cu 74_554 73_444 50.31(2)
Cu Yb Cu 76_456 73_444 145.014(15)
Cu Yb Cu 52_465 73_444 50.617(19)
Cu Yb Cu 75_546 73_444 145.014(15)
Cu Yb Cu 27_645 73_444 50.617(19)
Cu Yb Cu 50_564 73_444 95.184(4)
Cu Yb Cu 26_654 73_444 95.184(4)
Cu Yb Cu 25_444 73_444 116.988(7)
Cu Yb Cu 49_444 73_444 116.988(7)
Cu In/Rh Cu 4_566 3_656 50.341(19)
Cu In/Rh Cu 4_566 2_665 50.341(19)
Cu In/Rh Cu 3_656 2_665 50.341(19)
Cu In/Rh Cu 4_566 76_456 117.083(7)
Cu In/Rh Cu 3_656 76_456 144.792(15)
Cu In/Rh Cu 2_665 76_456 95.248(5)
Cu In/Rh Cu 4_566 52_465 117.083(7)
Cu In/Rh Cu 3_656 52_465 95.248(4)
Cu In/Rh Cu 2_665 52_465 144.792(15)
Cu In/Rh Cu 76_456 52_465 117.083(7)
Cu In/Rh Cu 4_566 75_546 144.792(15)
Cu In/Rh Cu 3_656 75_546 117.083(7)
Cu In/Rh Cu 2_665 75_546 95.248(5)
Cu In/Rh Cu 76_456 75_546 50.341(19)
Cu In/Rh Cu 52_465 75_546 95.248(4)
Cu In/Rh Cu 4_566 27_645 95.248(4)
Cu In/Rh Cu 3_656 27_645 117.083(7)
Cu In/Rh Cu 2_665 27_645 144.792(15)
Cu In/Rh Cu 76_456 27_645 95.248(4)
Cu In/Rh Cu 52_465 27_645 50.64(2)
Cu In/Rh Cu 75_546 27_645 117.083(7)
Cu In/Rh Cu 4_566 50_564 144.792(15)
Cu In/Rh Cu 3_656 50_564 95.248(5)
Cu In/Rh Cu 2_665 50_564 117.083(7)
Cu In/Rh Cu 76_456 50_564 95.248(4)
Cu In/Rh Cu 52_465 50_564 50.341(19)
Cu In/Rh Cu 75_546 50_564 50.64(2)
Cu In/Rh Cu 27_645 50_564 95.248(4)
Cu In/Rh Cu 4_566 26_654 95.248(4)
Cu In/Rh Cu 3_656 26_654 144.792(15)
Cu In/Rh Cu 2_665 26_654 117.083(7)
Cu In/Rh Cu 76_456 26_654 50.64(2)
Cu In/Rh Cu 52_465 26_654 95.248(4)
Cu In/Rh Cu 75_546 26_654 95.248(4)
Cu In/Rh Cu 27_645 26_654 50.341(19)
Cu In/Rh Cu 50_564 26_654 117.083(7)
Cu In/Rh Cu 4_566 25_544 50.64(2)
Cu In/Rh Cu 3_656 25_544 95.248(4)
Cu In/Rh Cu 2_665 25_544 95.248(4)
Cu In/Rh Cu 76_456 25_544 95.248(4)
Cu In/Rh Cu 52_465 25_544 95.248(4)
Cu In/Rh Cu 75_546 25_544 144.792(15)
Cu In/Rh Cu 27_645 25_544 50.341(19)
Cu In/Rh Cu 50_564 25_544 144.792(15)
Cu In/Rh Cu 26_654 25_544 50.341(19)
Cu In/Rh Cu 4_566 49_454 95.248(4)
Cu In/Rh Cu 3_656 49_454 50.64(2)
Cu In/Rh Cu 2_665 49_454 95.248(4)
Cu In/Rh Cu 76_456 49_454 144.792(15)
Cu In/Rh Cu 52_465 49_454 50.341(19)
Cu In/Rh Cu 75_546 49_454 95.248(4)
Cu In/Rh Cu 27_645 49_454 95.248(4)
Cu In/Rh Cu 50_564 49_454 50.341(19)
Cu In/Rh Cu 26_654 49_454 144.792(15)
Cu In/Rh Cu 25_544 49_454 117.083(7)
Cu In/Rh Cu 4_566 73_445 95.248(4)
Cu In/Rh Cu 3_656 73_445 95.248(4)
Cu In/Rh Cu 2_665 73_445 50.64(2)
Cu In/Rh Cu 76_456 73_445 50.341(19)
Cu In/Rh Cu 52_465 73_445 144.792(15)
Cu In/Rh Cu 75_546 73_445 50.341(19)
Cu In/Rh Cu 27_645 73_445 144.792(15)
Cu In/Rh Cu 50_564 73_445 95.248(4)
Cu In/Rh Cu 26_654 73_445 95.248(4)
Cu In/Rh Cu 25_544 73_445 117.083(7)
Cu In/Rh Cu 49_454 73_445 117.083(7)
Cu Cu Cu 4_566 3_656 60.0010(10)
Cu Cu Cu 4_566 2_665 60.0010(10)
Cu Cu Cu 3_656 2_665 60.0010(10)
Cu Cu Cu 4_566 28_566 179.999(11)
Cu Cu Cu 3_656 28_566 120.0
Cu Cu Cu 2_665 28_566 120.0
Cu Cu Cu 4_566 51_656 120.0
Cu Cu Cu 3_656 51_656 180.00(2)
Cu Cu Cu 2_665 51_656 120.0
Cu Cu Cu 28_566 51_656 60.0
Cu Cu Cu 4_566 74_665 120.0
Cu Cu Cu 3_656 74_665 120.0
Cu Cu Cu 2_665 74_665 179.999(11)
Cu Cu Cu 28_566 74_665 60.0
Cu Cu Cu 51_656 74_665 60.0
Cu Cu In/Rh 4_566 25 115.324(11)
Cu Cu In/Rh 3_656 25 64.830(9)
Cu Cu In/Rh 2_665 25 64.830(9)
Cu Cu In/Rh 28_566 25 64.678(11)
Cu Cu In/Rh 51_656 25 115.169(10)
Cu Cu In/Rh 74_665 25 115.169(10)
In/Rh Cu Rh 25 25 0.0
In/Rh Cu Rh 25 49 117.084(7)
In/Rh Cu Rh 25 73 117.084(7)
Cu Cu In/Rh 4_566 49 64.830(9)
Cu Cu In/Rh 3_656 49 115.324(11)
Cu Cu In/Rh 2_665 49 64.830(9)
Cu Cu In/Rh 28_566 49 115.169(10)
Cu Cu In/Rh 51_656 49 64.678(11)
Cu Cu In/Rh 74_665 49 115.169(9)
In/Rh Cu In/Rh 25 49 117.084(7)
Rh Cu In/Rh 25 49 117.084(7)
Rh Cu In/Rh 49 49 0.0
Rh Cu In/Rh 73 49 117.084(7)
Cu Cu In/Rh 4_566 73 64.830(9)
Cu Cu In/Rh 3_656 73 64.830(9)
Cu Cu In/Rh 2_665 73 115.324(11)
Cu Cu In/Rh 28_566 73 115.169(9)
Cu Cu In/Rh 51_656 73 115.169(9)
Cu Cu In/Rh 74_665 73 64.678(11)
In/Rh Cu In/Rh 25 73 117.084(7)
Rh Cu In/Rh 25 73 117.084(7)
Rh Cu In/Rh 49 73 117.084(7)
Rh Cu In/Rh 73 73 0.0
In/Rh Cu In/Rh 49 73 117.084(7)

loop_
_geom_bond_atom_site_label_1
_geom_bond_atom_site_label_2
_geom_bond_site_symmetry_2
_geom_bond_distance
_geom_bond_publ_flag
Yb Cu 28_455 2.96371(13) y
Yb Cu 51_545 2.96371(13) ?
Yb Cu 74_554 2.96371(13) ?
Yb Cu 76_456 2.96371(13) ?
Yb Cu 52_465 2.96371(13) ?
Yb Cu 75_546 2.96371(13) ?
Yb Cu 27_645 2.96371(13) ?
Yb Cu 50_564 2.96371(13) ?
Yb Cu 26_654 2.96371(13) ?
Yb Cu 25_444 2.96371(13) ?
Yb Cu 49_444 2.96371(13) ?
Yb Cu 73_444 2.96371(13) ?
In/Rh Cu 4_566 2.96219(14) y
In/Rh Cu 3_656 2.96219(14) ?
In/Rh Cu 2_665 2.96219(14) ?
In/Rh Cu 76_456 2.96219(13) ?
In/Rh Cu 52_465 2.96219(13) ?
In/Rh Cu 75_546 2.96219(13) ?
In/Rh Cu 27_645 2.96219(13) ?
In/Rh Cu 50_564 2.96219(13) ?
In/Rh Cu 26_654 2.96219(13) ?
In/Rh Cu 25_544 2.96219(13) ?
In/Rh Cu 49_454 2.96219(13) ?
In/Rh Cu 73_445 2.96219(14) ?
Cu Cu 4_566 2.5197(10) y
Cu Cu 3_656 2.5197(10) ?
Cu Cu 2_665 2.5197(10) ?
Cu Cu 28_566 2.5339(10) ?
Cu Cu 51_656 2.5339(10) ?
Cu Cu 74_665 2.5339(10) ?
Cu In/Rh 25 2.96219(14) ?
Cu Rh 25 2.96219(14) ?
Cu Rh 49 2.96219(13) ?
Cu Rh 73 2.96219(13) ?
Cu In/Rh 49 2.96219(13) ?
Cu In/Rh 73 2.96219(13) ?
